data_7020812
loop_
_publ_author_name
'Peng, Guo'
'Kostakis, George E.'
'Lan, Yanhua'
'Powell, Annie K.'

_publ_section_title
;
 Body-wing swapping in butterfly {Fe(III)2Ln(III)2} coordination clusters
 with triethylene glycol as ligand.
;
_journal_issue 1
_journal_name_full 'Dalton transactions (Cambridge, England : 2003)'
_journal_page_first 46
_journal_page_last 49
_journal_paper_doi 10.1039/c2dt32027d
_journal_volume 42
_journal_year 2013
_chemical_formula_sum 'C34 H66 Dy2 Fe2 N2 O24'
_chemical_formula_weight 1323.59
_chemical_name_systematic
;
?
;
_space_group_IT_number 13
_symmetry_cell_setting monoclinic
_symmetry_space_group_name_Hall '-P 2yac'
_symmetry_space_group_name_H-M 'P 1 2/n 1'
_atom_sites_solution_hydrogens geom
_atom_sites_solution_primary direct
_atom_sites_solution_secondary difmap
_audit_creation_method SHELXL-97
_cell_angle_alpha 90.00
_cell_angle_beta 96.513(2)
_cell_angle_gamma 90.00
_cell_formula_units_Z 2
_cell_length_a 12.6964(3)
_cell_length_b 8.7711(2)
_cell_length_c 22.3611(6)
_cell_measurement_reflns_used 22787
_cell_measurement_temperature 220(2)
_cell_measurement_theta_max 27.24
_cell_measurement_theta_min 1.76
_cell_volume 2474.09(11)
_computing_cell_refinement 'STOE X-AREA'
_computing_data_collection 'STOE X-AREA'
_computing_data_reduction 'STOE X-RED'
_computing_structure_refinement 'SHELXL-97 (Sheldrick, 1997)'
_computing_structure_solution 'SHELXS-97 (Sheldrick, 1990)'
_diffrn_ambient_temperature 220(2)
_diffrn_detector 'image plate ( 34 cm diameter )'
_diffrn_detector_type STOE
_diffrn_measured_fraction_theta_full 0.997
_diffrn_measured_fraction_theta_max 0.995
_diffrn_measurement_device '2-circle goniometer'
_diffrn_measurement_device_type 'STOE IPDS 2'
_diffrn_radiation_monochromator graphite
_diffrn_radiation_source 'fine-focus sealed tube'
_diffrn_radiation_type MoK\a
_diffrn_radiation_wavelength 0.71073
_diffrn_reflns_av_R_equivalents 0.0340
_diffrn_reflns_av_sigmaI/netI 0.0382
_diffrn_reflns_limit_h_max 16
_diffrn_reflns_limit_h_min -16
_diffrn_reflns_limit_k_max 11
_diffrn_reflns_limit_k_min -11
_diffrn_reflns_limit_l_max 28
_diffrn_reflns_limit_l_min -28
_diffrn_reflns_number 17615
_diffrn_reflns_theta_full 25.00
_diffrn_reflns_theta_max 26.74
_diffrn_reflns_theta_min 2.50
_exptl_absorpt_coefficient_mu 3.640
_exptl_absorpt_correction_T_max 0.9308
_exptl_absorpt_correction_T_min 0.7594
_exptl_absorpt_correction_type multi-scan
_exptl_absorpt_process_details 'XPREP in SHELXTL 6.14 (BrukerAXS Inc., 2003)'
_exptl_crystal_colour yellow
_exptl_crystal_density_diffrn 1.777
_exptl_crystal_density_method 'not measured'
_exptl_crystal_description block
_exptl_crystal_F_000 1320
_exptl_crystal_size_max 0.08
_exptl_crystal_size_mid 0.08
_exptl_crystal_size_min 0.02
_refine_diff_density_max 0.578
_refine_diff_density_min -0.944
_refine_diff_density_rms 0.085
_refine_ls_extinction_method none
_refine_ls_goodness_of_fit_ref 0.989
_refine_ls_hydrogen_treatment constr
_refine_ls_matrix_type full
_refine_ls_number_parameters 289
_refine_ls_number_reflns 5230
_refine_ls_number_restraints 0
_refine_ls_restrained_S_all 0.989
_refine_ls_R_factor_all 0.0407
_refine_ls_R_factor_gt 0.0250
_refine_ls_shift/su_max 0.003
_refine_ls_shift/su_mean 0.000
_refine_ls_structure_factor_coef Fsqd
_refine_ls_weighting_details 'calc w=1/[\s^2^(Fo^2^)+(0.0182P)^2^+0.0000P] where P=(Fo^2^+2Fc^2^)/3'
_refine_ls_weighting_scheme calc
_refine_ls_wR_factor_gt 0.0414
_refine_ls_wR_factor_ref 0.0436
_reflns_number_gt 4229
_reflns_number_total 5230
_reflns_threshold_expression >2sigma(I)
_cod_data_source_file c2dt32027d.txt
_cod_data_source_block 5
_cod_original_cell_volume 2474.09(10)
_cod_original_sg_symbol_H-M P2/n
_cod_database_code 7020812

loop_
_symmetry_equiv_pos_as_xyz
'x, y, z'
'-x+1/2, y, -z+1/2'
'-x, -y, -z'
'x-1/2, -y, z-1/2'

loop_
_atom_site_label
_atom_site_type_symbol
_atom_site_fract_x
_atom_site_fract_y
_atom_site_fract_z
_atom_site_U_iso_or_equiv
_atom_site_adp_type
_atom_site_occupancy
_atom_site_symmetry_multiplicity
_atom_site_calc_flag
_atom_site_refinement_flags
Dy1 Dy 0.289013(11) 0.439893(17) 0.544987(7) 0.01901(4) Uani 1 1 d .
Fe1 Fe 0.44700(3) 0.47737(5) 0.43169(2) 0.02022(10) Uani 1 1 d .
O1 O 0.41865(16) 0.6216(2) 0.57931(10) 0.0217(5) Uani 1 1 d .
O2 O 0.22306(17) 0.6380(3) 0.61006(11) 0.0287(5) Uani 1 1 d .
O3 O 0.13212(17) 0.5863(3) 0.49716(10) 0.0290(5) Uani 1 1 d .
O4 O 0.32508(15) 0.5776(3) 0.45945(9) 0.0226(4) Uani 1 1 d .
O5 O 0.54672(16) 0.6305(2) 0.48366(10) 0.0198(4) Uani 1 1 d .
O6 O 0.35783(17) 0.3107(3) 0.39309(10) 0.0284(5) Uani 1 1 d .
O7 O 0.23614(17) 0.2908(3) 0.45776(11) 0.0274(5) Uani 1 1 d .
O8 O 0.45082(17) 0.6007(3) 0.35705(10) 0.0287(5) Uani 1 1 d .
O9 O 0.62512(18) 0.6444(3) 0.36224(10) 0.0281(5) Uani 1 1 d .
C1 C 0.4013(3) 0.7179(4) 0.62764(18) 0.0327(8) Uani 1 1 d .
H1A H 0.4494 0.8055 0.6288 0.039 Uiso 1 1 calc R
H1B H 0.4155 0.6624 0.6657 0.039 Uiso 1 1 calc R
C2 C 0.2893(3) 0.7714(4) 0.6196(2) 0.0382(9) Uani 1 1 d .
H2A H 0.2728 0.8266 0.6555 0.046 Uiso 1 1 calc R
H2B H 0.2775 0.8399 0.5849 0.046 Uiso 1 1 calc R
C3 C 0.1130(3) 0.6736(5) 0.59482(17) 0.0372(9) Uani 1 1 d .
H3A H 0.0945 0.7621 0.6183 0.045 Uiso 1 1 calc R
H3B H 0.0698 0.5872 0.6054 0.045 Uiso 1 1 calc R
C4 C 0.0886(3) 0.7076(5) 0.52940(18) 0.0404(9) Uani 1 1 d .
H4A H 0.0117 0.7138 0.5185 0.048 Uiso 1 1 calc R
H4B H 0.1202 0.8052 0.5197 0.048 Uiso 1 1 calc R
C5 C 0.1404(3) 0.6227(5) 0.43461(17) 0.0361(9) Uani 1 1 d .
H5A H 0.0893 0.7025 0.4209 0.043 Uiso 1 1 calc R
H5B H 0.1246 0.5321 0.4095 0.043 Uiso 1 1 calc R
C6 C 0.2509(3) 0.6767(5) 0.42891(17) 0.0351(9) Uani 1 1 d .
H6A H 0.2621 0.6813 0.3863 0.042 Uiso 1 1 calc R
H6B H 0.2605 0.7796 0.4458 0.042 Uiso 1 1 calc R
C7 C 0.5174(3) 0.7899(4) 0.48045(16) 0.0277(7) Uani 1 1 d .
H7A H 0.5689 0.8489 0.5061 0.042 Uiso 1 1 calc R
H7B H 0.4478 0.8025 0.4938 0.042 Uiso 1 1 calc R
H7C H 0.5156 0.8252 0.4392 0.042 Uiso 1 1 calc R
C8 C 0.2714(2) 0.2582(4) 0.40974(15) 0.0229(7) Uani 1 1 d .
C9 C 0.2094(3) 0.1504(4) 0.36572(16) 0.0273(7) Uani 1 1 d .
C10 C 0.2860(3) 0.0431(4) 0.33854(18) 0.0386(9) Uani 1 1 d .
H10A H 0.3356 0.1024 0.3181 0.058 Uiso 1 1 calc R
H10B H 0.2464 -0.0245 0.3099 0.058 Uiso 1 1 calc R
H10C H 0.3246 -0.0167 0.3703 0.058 Uiso 1 1 calc R
C11 C 0.1495(3) 0.2488(5) 0.31638(18) 0.0474(11) Uani 1 1 d .
H11A H 0.1999 0.3065 0.2959 0.071 Uiso 1 1 calc R
H11B H 0.1028 0.3185 0.3344 0.071 Uiso 1 1 calc R
H11C H 0.1079 0.1837 0.2877 0.071 Uiso 1 1 calc R
C12 C 0.1298(3) 0.0589(5) 0.39764(18) 0.0403(8) Uani 1 1 d .
H12A H 0.1676 -0.0040 0.4287 0.061 Uiso 1 1 calc R
H12B H 0.0882 -0.0055 0.3687 0.061 Uiso 1 1 calc R
H12C H 0.0832 0.1284 0.4158 0.061 Uiso 1 1 calc R
C13 C 0.5339(3) 0.6459(4) 0.33492(14) 0.0239(7) Uani 1 1 d .
C14 C 0.5206(3) 0.7057(4) 0.27017(15) 0.0307(8) Uani 1 1 d .
C15 C 0.5659(5) 0.8661(6) 0.2704(2) 0.0696(16) Uani 1 1 d .
H15A H 0.5263 0.9319 0.2947 0.104 Uiso 1 1 calc R
H15B H 0.5605 0.9046 0.2295 0.104 Uiso 1 1 calc R
H15C H 0.6398 0.8640 0.2873 0.104 Uiso 1 1 calc R
C16 C 0.5815(4) 0.6001(6) 0.23272(19) 0.0583(13) Uani 1 1 d .
H16A H 0.6556 0.5983 0.2491 0.087 Uiso 1 1 calc R
H16B H 0.5755 0.6364 0.1915 0.087 Uiso 1 1 calc R
H16C H 0.5524 0.4979 0.2336 0.087 Uiso 1 1 calc R
C17 C 0.4045(3) 0.7082(6) 0.24372(18) 0.0468(10) Uani 1 1 d .
H17A H 0.3651 0.7762 0.2672 0.070 Uiso 1 1 calc R
H17B H 0.3753 0.6061 0.2447 0.070 Uiso 1 1 calc R
H17C H 0.3992 0.7439 0.2024 0.070 Uiso 1 1 calc R
N1 N 0.1652(2) 0.1800(3) 0.58153(14) 0.0317(7) Uani 1 1 d .
O10 O 0.25535(19) 0.1514(3) 0.56733(12) 0.0349(6) Uani 1 1 d .
O11 O 0.13667(19) 0.3202(3) 0.57946(12) 0.0316(6) Uani 1 1 d .
O12 O 0.1054(3) 0.0824(4) 0.59673(18) 0.0679(10) Uani 1 1 d .

loop_
_atom_site_aniso_label
_atom_site_aniso_U_11
_atom_site_aniso_U_22
_atom_site_aniso_U_33
_atom_site_aniso_U_23
_atom_site_aniso_U_13
_atom_site_aniso_U_12
Dy1 0.01500(6) 0.02231(7) 0.01998(7) 0.00127(8) 0.00308(4) -0.00058(7)
Fe1 0.0161(2) 0.0240(2) 0.0206(2) 0.00093(17) 0.00274(16) -0.00173(16)
O1 0.0196(11) 0.0231(11) 0.0229(11) -0.0016(9) 0.0041(9) -0.0021(8)
O2 0.0195(11) 0.0298(12) 0.0368(14) -0.0044(11) 0.0032(10) 0.0041(9)
O3 0.0232(11) 0.0348(14) 0.0297(12) 0.0049(10) 0.0056(9) 0.0084(10)
O4 0.0171(10) 0.0263(12) 0.0240(11) 0.0057(10) 0.0010(8) 0.0022(9)
O5 0.0167(10) 0.0185(10) 0.0245(11) 0.0020(9) 0.0045(9) 0.0008(8)
O6 0.0216(11) 0.0347(13) 0.0298(13) -0.0063(10) 0.0061(10) -0.0073(10)
O7 0.0258(13) 0.0340(13) 0.0234(12) -0.0051(11) 0.0065(10) -0.0063(9)
O8 0.0219(11) 0.0398(14) 0.0245(12) 0.0059(10) 0.0032(9) -0.0007(9)
O9 0.0214(12) 0.0373(13) 0.0248(12) 0.0080(11) -0.0005(9) -0.0044(10)
C1 0.0273(18) 0.0313(19) 0.040(2) -0.0162(16) 0.0068(15) -0.0010(14)
C2 0.0318(19) 0.0305(19) 0.054(2) -0.0131(18) 0.0102(17) 0.0001(15)
C3 0.0253(18) 0.049(2) 0.039(2) -0.0049(18) 0.0062(16) 0.0104(16)
C4 0.032(2) 0.046(2) 0.043(2) -0.0026(18) 0.0034(17) 0.0154(17)
C5 0.0216(17) 0.053(2) 0.033(2) 0.0104(17) 0.0015(15) 0.0083(16)
C6 0.0242(17) 0.045(2) 0.036(2) 0.0180(18) 0.0048(15) 0.0114(16)
C7 0.0275(17) 0.0221(16) 0.0335(19) 0.0019(14) 0.0039(14) 0.0007(13)
C8 0.0209(15) 0.0218(16) 0.0259(17) 0.0014(13) 0.0020(13) -0.0016(12)
C9 0.0239(16) 0.0274(18) 0.0314(18) -0.0087(15) 0.0060(14) -0.0043(13)
C10 0.0371(19) 0.035(2) 0.046(2) -0.0137(18) 0.0139(16) -0.0061(17)
C11 0.044(2) 0.060(3) 0.036(2) -0.012(2) -0.0073(18) 0.005(2)
C12 0.0305(17) 0.0358(19) 0.057(2) -0.015(2) 0.0144(16) -0.0105(18)
C13 0.0263(17) 0.0229(17) 0.0228(16) 0.0001(13) 0.0043(13) -0.0008(13)
C14 0.0273(17) 0.042(2) 0.0223(17) 0.0072(15) 0.0021(14) 0.0009(15)
C15 0.094(4) 0.060(3) 0.050(3) 0.029(2) -0.010(3) -0.029(3)
C16 0.054(3) 0.091(4) 0.031(2) 0.000(2) 0.0129(19) 0.019(2)
C17 0.038(2) 0.071(3) 0.030(2) 0.008(2) -0.0006(17) 0.006(2)
N1 0.0272(15) 0.0316(16) 0.0368(17) 0.0055(13) 0.0054(13) -0.0050(12)
O10 0.0291(13) 0.0373(14) 0.0384(15) 0.0020(12) 0.0043(11) 0.0018(11)
O11 0.0260(12) 0.0302(14) 0.0404(15) 0.0042(11) 0.0111(11) -0.0026(10)
O12 0.0525(18) 0.0410(18) 0.116(3) 0.0192(19) 0.0332(18) -0.0177(15)

loop_
_atom_type_symbol
_atom_type_description
_atom_type_scat_dispersion_real
_atom_type_scat_dispersion_imag
_atom_type_scat_source
C C 0.0033 0.0016 'International Tables Vol C Tables 4.2.6.8 and 6.1.1.4'
H H 0.0000 0.0000 'International Tables Vol C Tables 4.2.6.8 and 6.1.1.4'
O O 0.0106 0.0060 'International Tables Vol C Tables 4.2.6.8 and 6.1.1.4'
N N 0.0061 0.0033 'International Tables Vol C Tables 4.2.6.8 and 6.1.1.4'
Fe Fe 0.3463 0.8444 'International Tables Vol C Tables 4.2.6.8 and 6.1.1.4'
Dy Dy -0.1892 4.4098 'International Tables Vol C Tables 4.2.6.8 and 6.1.1.4'

loop_
_geom_angle_atom_site_label_1
_geom_angle_atom_site_label_2
_geom_angle_atom_site_label_3
_geom_angle
_geom_angle_site_symmetry_1
_geom_angle_site_symmetry_3
O5 Dy1 O9 79.60(8) 3_666 3_666
O5 Dy1 O4 69.50(7) 3_666 .
O9 Dy1 O4 140.00(7) 3_666 .
O5 Dy1 O1 69.84(7) 3_666 .
O9 Dy1 O1 71.85(8) 3_666 .
O4 Dy1 O1 73.98(7) . .
O5 Dy1 O7 78.90(7) 3_666 .
O9 Dy1 O7 127.57(8) 3_666 .
O4 Dy1 O7 71.24(8) . .
O1 Dy1 O7 139.46(7) . .
O5 Dy1 O11 138.53(8) 3_666 .
O9 Dy1 O11 83.63(8) 3_666 .
O4 Dy1 O11 136.35(8) . .
O1 Dy1 O11 138.50(8) . .
O7 Dy1 O11 81.98(8) . .
O5 Dy1 O2 136.09(7) 3_666 .
O9 Dy1 O2 81.71(8) 3_666 .
O4 Dy1 O2 103.18(8) . .
O1 Dy1 O2 66.65(7) . .
O7 Dy1 O2 141.74(7) . .
O11 Dy1 O2 77.28(8) . .
O5 Dy1 O3 135.28(7) 3_666 .
O9 Dy1 O3 143.58(8) 3_666 .
O4 Dy1 O3 66.94(7) . .
O1 Dy1 O3 106.54(8) . .
O7 Dy1 O3 78.17(8) . .
O11 Dy1 O3 74.39(8) . .
O2 Dy1 O3 65.49(7) . .
O5 Dy1 O10 88.11(7) 3_666 .
O9 Dy1 O10 66.28(8) 3_666 .
O4 Dy1 O10 134.55(8) . .
O1 Dy1 O10 135.50(7) . .
O7 Dy1 O10 65.76(8) . .
O11 Dy1 O10 50.44(8) . .
O2 Dy1 O10 119.49(8) . .
O3 Dy1 O10 115.89(8) . .
O5 Dy1 N1 113.21(8) 3_666 .
O9 Dy1 N1 73.71(8) 3_666 .
O4 Dy1 N1 141.72(8) . .
O1 Dy1 N1 144.14(8) . .
O7 Dy1 N1 72.04(8) . .
O11 Dy1 N1 25.32(8) . .
O2 Dy1 N1 98.86(8) . .
O3 Dy1 N1 95.27(8) . .
O10 Dy1 N1 25.12(8) . .
O5 Dy1 Fe1 37.34(5) 3_666 3_666
O9 Dy1 Fe1 65.34(6) 3_666 3_666
O4 Dy1 Fe1 74.71(5) . 3_666
O1 Dy1 Fe1 33.73(5) . 3_666
O7 Dy1 Fe1 115.02(5) . 3_666
O11 Dy1 Fe1 148.92(6) . 3_666
O2 Dy1 Fe1 98.80(5) . 3_666
O3 Dy1 Fe1 132.54(6) . 3_666
O10 Dy1 Fe1 110.76(5) . 3_666
N1 Dy1 Fe1 132.07(6) . 3_666
O5 Dy1 Fe1 37.31(5) 3_666 .
O9 Dy1 Fe1 115.57(6) 3_666 .
O4 Dy1 Fe1 33.21(5) . .
O1 Dy1 Fe1 74.31(5) . .
O7 Dy1 Fe1 65.20(5) . .
O11 Dy1 Fe1 147.17(6) . .
O2 Dy1 Fe1 129.38(6) . .
O3 Dy1 Fe1 98.00(5) . .
O10 Dy1 Fe1 110.83(6) . .
N1 Dy1 Fe1 131.14(6) . .
Fe1 Dy1 Fe1 56.241(13) 3_666 .
O4 Fe1 O1 168.51(9) . 3_666
O4 Fe1 O6 92.09(9) . .
O1 Fe1 O6 94.65(9) 3_666 .
O4 Fe1 O8 96.77(9) . .
O1 Fe1 O8 91.79(9) 3_666 .
O6 Fe1 O8 95.89(10) . .
O4 Fe1 O5 89.19(9) . .
O1 Fe1 O5 82.75(9) 3_666 .
O6 Fe1 O5 171.18(9) . .
O8 Fe1 O5 92.62(9) . .
O4 Fe1 O5 82.34(8) . 3_666
O1 Fe1 O5 88.22(9) 3_666 3_666
O6 Fe1 O5 91.22(9) . 3_666
O8 Fe1 O5 172.87(9) . 3_666
O5 Fe1 O5 80.30(9) . 3_666
O4 Fe1 Dy1 131.28(7) . 3_666
O1 Fe1 Dy1 42.03(6) 3_666 3_666
O6 Fe1 Dy1 136.47(7) . 3_666
O8 Fe1 Dy1 84.02(6) . 3_666
O5 Fe1 Dy1 42.29(6) . 3_666
O5 Fe1 Dy1 91.25(6) 3_666 3_666
O4 Fe1 Dy1 41.52(6) . .
O1 Fe1 Dy1 130.09(7) 3_666 .
O6 Fe1 Dy1 84.13(7) . .
O8 Fe1 Dy1 138.07(7) . .
O5 Fe1 Dy1 91.08(6) . .
O5 Fe1 Dy1 42.10(6) 3_666 .
Dy1 Fe1 Dy1 123.757(13) 3_666 .
C1 O1 Fe1 125.26(19) . 3_666
C1 O1 Dy1 119.44(19) . .
Fe1 O1 Dy1 104.25(9) 3_666 .
C3 O2 C2 113.2(3) . .
C3 O2 Dy1 113.5(2) . .
C2 O2 Dy1 115.24(19) . .
C4 O3 C5 113.4(3) . .
C4 O3 Dy1 120.0(2) . .
C5 O3 Dy1 112.54(18) . .
C6 O4 Fe1 129.9(2) . .
C6 O4 Dy1 122.21(19) . .
Fe1 O4 Dy1 105.27(9) . .
C7 O5 Fe1 117.01(18) . .
C7 O5 Fe1 117.48(19) . 3_666
Fe1 O5 Fe1 99.70(9) . 3_666
C7 O5 Dy1 118.39(18) . 3_666
Fe1 O5 Dy1 100.37(9) . 3_666
Fe1 O5 Dy1 100.58(8) 3_666 3_666
C8 O6 Fe1 127.0(2) . .
C8 O7 Dy1 137.6(2) . .
C13 O8 Fe1 126.3(2) . .
C13 O9 Dy1 138.4(2) . 3_666
O1 C1 C2 109.0(3) . .
O1 C1 H1A 109.9 . .
C2 C1 H1A 109.9 . .
O1 C1 H1B 109.9 . .
C2 C1 H1B 109.9 . .
H1A C1 H1B 108.3 . .
O2 C2 C1 107.2(3) . .
O2 C2 H2A 110.3 . .
C1 C2 H2A 110.3 . .
O2 C2 H2B 110.3 . .
C1 C2 H2B 110.3 . .
H2A C2 H2B 108.5 . .
O2 C3 C4 111.5(3) . .
O2 C3 H3A 109.3 . .
C4 C3 H3A 109.3 . .
O2 C3 H3B 109.3 . .
C4 C3 H3B 109.3 . .
H3A C3 H3B 108.0 . .
O3 C4 C3 107.2(3) . .
O3 C4 H4A 110.3 . .
C3 C4 H4A 110.3 . .
O3 C4 H4B 110.3 . .
C3 C4 H4B 110.3 . .
H4A C4 H4B 108.5 . .
O3 C5 C6 108.8(3) . .
O3 C5 H5A 109.9 . .
C6 C5 H5A 109.9 . .
O3 C5 H5B 109.9 . .
C6 C5 H5B 109.9 . .
H5A C5 H5B 108.3 . .
O4 C6 C5 110.2(3) . .
O4 C6 H6A 109.6 . .
C5 C6 H6A 109.6 . .
O4 C6 H6B 109.6 . .
C5 C6 H6B 109.6 . .
H6A C6 H6B 108.1 . .
O5 C7 H7A 109.5 . .
O5 C7 H7B 109.5 . .
H7A C7 H7B 109.5 . .
O5 C7 H7C 109.5 . .
H7A C7 H7C 109.5 . .
H7B C7 H7C 109.5 . .
O7 C8 O6 124.8(3) . .
O7 C8 C9 119.5(3) . .
O6 C8 C9 115.6(3) . .
C8 C9 C10 109.6(3) . .
C8 C9 C12 110.2(3) . .
C10 C9 C12 110.3(3) . .
C8 C9 C11 107.1(3) . .
C10 C9 C11 110.3(3) . .
C12 C9 C11 109.3(3) . .
C9 C10 H10A 109.5 . .
C9 C10 H10B 109.5 . .
H10A C10 H10B 109.5 . .
C9 C10 H10C 109.5 . .
H10A C10 H10C 109.5 . .
H10B C10 H10C 109.5 . .
C9 C11 H11A 109.5 . .
C9 C11 H11B 109.5 . .
H11A C11 H11B 109.5 . .
C9 C11 H11C 109.5 . .
H11A C11 H11C 109.5 . .
H11B C11 H11C 109.5 . .
C9 C12 H12A 109.5 . .
C9 C12 H12B 109.5 . .
H12A C12 H12B 109.5 . .
C9 C12 H12C 109.5 . .
H12A C12 H12C 109.5 . .
H12B C12 H12C 109.5 . .
O9 C13 O8 124.6(3) . .
O9 C13 C14 117.6(3) . .
O8 C13 C14 117.7(3) . .
C16 C14 C15 110.6(4) . .
C16 C14 C17 109.0(3) . .
C15 C14 C17 109.7(4) . .
C16 C14 C13 107.7(3) . .
C15 C14 C13 108.2(3) . .
C17 C14 C13 111.7(3) . .
C14 C15 H15A 109.5 . .
C14 C15 H15B 109.5 . .
H15A C15 H15B 109.5 . .
C14 C15 H15C 109.5 . .
H15A C15 H15C 109.5 . .
H15B C15 H15C 109.5 . .
C14 C16 H16A 109.5 . .
C14 C16 H16B 109.5 . .
H16A C16 H16B 109.5 . .
C14 C16 H16C 109.5 . .
H16A C16 H16C 109.5 . .
H16B C16 H16C 109.5 . .
C14 C17 H17A 109.5 . .
C14 C17 H17B 109.5 . .
H17A C17 H17B 109.5 . .
C14 C17 H17C 109.5 . .
H17A C17 H17C 109.5 . .
H17B C17 H17C 109.5 . .
O12 N1 O10 123.3(3) . .
O12 N1 O11 120.1(3) . .
O10 N1 O11 116.6(3) . .
O12 N1 Dy1 173.4(3) . .
O10 N1 Dy1 63.26(17) . .
O11 N1 Dy1 53.37(15) . .
N1 O10 Dy1 91.62(19) . .
N1 O11 Dy1 101.30(18) . .

loop_
_geom_bond_atom_site_label_1
_geom_bond_atom_site_label_2
_geom_bond_distance
_geom_bond_site_symmetry_2
Dy1 O5 2.333(2) 3_666
Dy1 O9 2.351(2) 3_666
Dy1 O4 2.351(2) .
Dy1 O1 2.356(2) .
Dy1 O7 2.381(2) .
Dy1 O11 2.403(2) .
Dy1 O2 2.473(2) .
Dy1 O3 2.505(2) .
Dy1 O10 2.624(3) .
Dy1 N1 2.937(3) .
Dy1 Fe1 3.4111(4) 3_666
Dy1 Fe1 3.4210(5) .
Fe1 O4 1.942(2) .
Fe1 O1 1.954(2) 3_666
Fe1 O6 1.986(2) .
Fe1 O8 1.994(2) .
Fe1 O5 2.103(2) .
Fe1 O5 2.110(2) 3_666
Fe1 Dy1 3.4111(4) 3_666
O1 C1 1.408(4) .
O1 Fe1 1.954(2) 3_666
O2 C3 1.434(4) .
O2 C2 1.442(4) .
O3 C4 1.431(4) .
O3 C5 1.450(4) .
O4 C6 1.401(4) .
O5 C7 1.447(4) .
O5 Fe1 2.110(2) 3_666
O5 Dy1 2.333(2) 3_666
O6 C8 1.284(4) .
O7 C8 1.242(4) .
O8 C13 1.278(4) .
O9 C13 1.246(4) .
O9 Dy1 2.351(2) 3_666
C1 C2 1.490(5) .
C1 H1A 0.9800 .
C1 H1B 0.9800 .
C2 H2A 0.9800 .
C2 H2B 0.9800 .
C3 C4 1.491(5) .
C3 H3A 0.9800 .
C3 H3B 0.9800 .
C4 H4A 0.9800 .
C4 H4B 0.9800 .
C5 C6 1.499(5) .
C5 H5A 0.9800 .
C5 H5B 0.9800 .
C6 H6A 0.9800 .
C6 H6B 0.9800 .
C7 H7A 0.9700 .
C7 H7B 0.9700 .
C7 H7C 0.9700 .
C8 C9 1.519(4) .
C9 C10 1.527(5) .
C9 C12 1.529(5) .
C9 C11 1.533(5) .
C10 H10A 0.9700 .
C10 H10B 0.9700 .
C10 H10C 0.9700 .
C11 H11A 0.9700 .
C11 H11B 0.9700 .
C11 H11C 0.9700 .
C12 H12A 0.9700 .
C12 H12B 0.9700 .
C12 H12C 0.9700 .
C13 C14 1.531(5) .
C14 C16 1.518(6) .
C14 C15 1.519(6) .
C14 C17 1.525(5) .
C15 H15A 0.9700 .
C15 H15B 0.9700 .
C15 H15C 0.9700 .
C16 H16A 0.9700 .
C16 H16B 0.9700 .
C16 H16C 0.9700 .
C17 H17A 0.9700 .
C17 H17B 0.9700 .
C17 H17C 0.9700 .
N1 O12 1.219(4) .
N1 O10 1.247(4) .
N1 O11 1.281(4) .
